data_4031726
loop_
_publ_author_name
'Bhaumik, Atanu'
'Pathak, Tanmaya'

_publ_section_title
;
 Methyl-\a-d-2-selenonyl Pent-2-enofuranoside: A Reactive Selenosugar for
 the Diversity Oriented Synthesis of Enantiomerically Pure Heterocycles,
 Carbocycles, and Isonucleosides.
;
_journal_issue 21
_journal_name_full 'The Journal of organic chemistry'
_journal_page_first 11057
_journal_page_last 11064
_journal_paper_doi 10.1021/acs.joc.5b01192
_journal_volume 80
_journal_year 2015
_chemical_formula_sum 'C17 H16 N2 O4'
_chemical_formula_weight 312.32
_chemical_name_systematic
;
 ?
;
_space_group_IT_number 2
_symmetry_cell_setting triclinic
_symmetry_space_group_name_Hall '-P 1'
_symmetry_space_group_name_H-M 'P -1'
_atom_sites_solution_hydrogens geom
_atom_sites_solution_primary direct
_atom_sites_solution_secondary difmap
_audit_creation_method SHELXL-97
_cell_angle_alpha 92.376(7)
_cell_angle_beta 91.617(7)
_cell_angle_gamma 100.580(7)
_cell_formula_units_Z 2
_cell_length_a 6.6061(18)
_cell_length_b 8.907(2)
_cell_length_c 13.587(4)
_cell_measurement_reflns_used 3128
_cell_measurement_temperature 293(2)
_cell_measurement_theta_max 26.41
_cell_measurement_theta_min 1.50
_cell_volume 784.7(4)
_computing_structure_refinement 'SHELXL-97 (Sheldrick, 2008)'
_computing_structure_solution 'SHELXL-97 (Sheldrick, 2008)'
_diffrn_ambient_temperature 293(2)
_diffrn_measured_fraction_theta_full 0.970
_diffrn_measured_fraction_theta_max 0.970
_diffrn_measurement_device_type 'Bruker CCD APEX 2'
_diffrn_measurement_method hemisphere
_diffrn_radiation_monochromator graphite
_diffrn_radiation_source 'fine-focus sealed tube'
_diffrn_radiation_type MoK\a
_diffrn_radiation_wavelength 0.71073
_diffrn_reflns_av_R_equivalents 0.0888
_diffrn_reflns_av_sigmaI/netI 0.2080
_diffrn_reflns_limit_h_max 8
_diffrn_reflns_limit_h_min -8
_diffrn_reflns_limit_k_max 10
_diffrn_reflns_limit_k_min -11
_diffrn_reflns_limit_l_max 16
_diffrn_reflns_limit_l_min -16
_diffrn_reflns_number 9286
_diffrn_reflns_theta_full 26.41
_diffrn_reflns_theta_max 26.41
_diffrn_reflns_theta_min 1.50
_exptl_absorpt_coefficient_mu 0.095
_exptl_absorpt_correction_T_max 26.41
_exptl_absorpt_correction_T_min 1.50
_exptl_absorpt_correction_type empirical
_exptl_absorpt_process_details sadabs
_exptl_crystal_colour colorless
_exptl_crystal_density_diffrn 1.322
_exptl_crystal_density_meas ?
_exptl_crystal_density_method 'not measured'
_exptl_crystal_description block
_exptl_crystal_F_000 328
_exptl_crystal_size_max 0.23
_exptl_crystal_size_mid 0.17
_exptl_crystal_size_min 0.13
_refine_diff_density_max 0.323
_refine_diff_density_min -0.289
_refine_diff_density_rms 0.071
_refine_ls_extinction_method none
_refine_ls_goodness_of_fit_ref 1.122
_refine_ls_hydrogen_treatment mixed
_refine_ls_matrix_type full
_refine_ls_number_parameters 208
_refine_ls_number_reflns 3128
_refine_ls_number_restraints 0
_refine_ls_restrained_S_all 1.122
_refine_ls_R_factor_all 0.1924
_refine_ls_R_factor_gt 0.0636
_refine_ls_shift/su_max 0.000
_refine_ls_shift/su_mean 0.000
_refine_ls_structure_factor_coef Fsqd
_refine_ls_weighting_details 'calc w=1/[\s^2^(Fo^2^)+(0.1000P)^2^+0.0000P] where P=(Fo^2^+2Fc^2^)/3'
_refine_ls_weighting_scheme calc
_refine_ls_wR_factor_gt 0.1958
_refine_ls_wR_factor_ref 0.2535
_reflns_number_gt 1685
_reflns_number_total 3128
_reflns_threshold_expression >2\s(I)
_cod_data_source_file jo5b01192_si_002.cif
_cod_data_source_block about
_cod_depositor_comments
;
The following automatic conversions were performed:

'_symmetry_cell_setting' value 'Triclinic' changed to 'triclinic'
according to
/usr/data/users/saulius/crontab/automatic-downloads/rss-feeds/ACS/lib/dictionaries/cif_core.dic
dictionary named 'cif_core.dic' version 2.4.2 from 2011-04-26.

'_exptl_crystal_density_meas' value 'not measured' was changed to '?'
- the value is perceived as not measured.

Automatic conversion script
Id: cif_fix_values 3271 2015-04-21 07:52:19Z andrius 

 Adding full bibliography for 4031726--4031728.cif.
;
_cod_original_sg_symbol_H-M 'P-1   '
_cod_database_code 4031726

loop_
_symmetry_equiv_pos_as_xyz
'x, y, z'
'-x, -y, -z'

loop_
_atom_site_label
_atom_site_type_symbol
_atom_site_fract_x
_atom_site_fract_y
_atom_site_fract_z
_atom_site_U_iso_or_equiv
_atom_site_adp_type
_atom_site_occupancy
_atom_site_symmetry_multiplicity
_atom_site_calc_flag
_atom_site_refinement_flags
O2 O 0.4134(3) 0.5371(3) 0.37723(15) 0.0625(7) Uani 1 1 d .
O3 O 0.3277(4) 0.3107(3) 0.06742(15) 0.0665(8) Uani 1 1 d .
O4 O 0.0799(4) 0.2057(3) 0.59006(17) 0.0736(8) Uani 1 1 d .
N2 N 0.2391(4) 0.3711(3) 0.48239(17) 0.0512(8) Uani 1 1 d .
H2 H 0.3463 0.3870 0.5215 0.061 Uiso 1 1 calc R
O1 O 0.1287(3) 0.5692(3) 0.09471(14) 0.0573(7) Uani 1 1 d .
N1 N 0.0801(3) 0.4193(3) 0.33575(16) 0.0449(7) Uani 1 1 d .
C16 C 0.2560(5) 0.4497(4) 0.3973(2) 0.0456(8) Uani 1 1 d .
C4 C 0.1922(4) 0.4871(4) 0.1686(2) 0.0487(8) Uani 1 1 d .
C3 C 0.0721(4) 0.4935(3) 0.24479(19) 0.0429(8) Uani 1 1 d .
C13 C -0.1094(5) 0.2484(4) 0.4464(2) 0.0514(8) Uani 1 1 d .
C12 C -0.0956(5) 0.3232(4) 0.3641(2) 0.0502(9) Uani 1 1 d .
H12 H -0.2121 0.3104 0.3223 0.060 Uiso 1 1 calc R
C1 C -0.0409(5) 0.6201(4) 0.1273(2) 0.0620(10) Uani 1 1 d .
H1 H -0.1194 0.6751 0.0900 0.074 Uiso 1 1 calc R
C15 C 0.0683(5) 0.2677(4) 0.5136(2) 0.0505(8) Uani 1 1 d .
C8 C 0.3578(6) 0.0281(5) 0.1579(3) 0.0744(12) Uani 1 1 d .
H8 H 0.2257 0.0426 0.1407 0.089 Uiso 1 1 calc R
C5 C 0.3717(5) 0.4151(5) 0.1493(2) 0.0599(10) Uani 1 1 d .
H5A H 0.4899 0.4931 0.1364 0.072 Uiso 1 1 calc R
H5B H 0.4054 0.3621 0.2068 0.072 Uiso 1 1 calc R
C2 C -0.0800(5) 0.5816(4) 0.2188(2) 0.0579(10) Uani 1 1 d .
H2A H -0.1838 0.6064 0.2577 0.069 Uiso 1 1 calc R
C7 C 0.5256(5) 0.1185(4) 0.1176(2) 0.0529(9) Uani 1 1 d .
C17 C 0.7175(6) 0.0923(5) 0.1434(3) 0.0677(11) Uani 1 1 d .
H17 H 0.8330 0.1499 0.1167 0.081 Uiso 1 1 calc R
C14 C -0.2982(6) 0.1412(5) 0.4761(3) 0.0737(12) Uani 1 1 d .
H14A H -0.2725 0.1029 0.5394 0.111 Uiso 1 1 calc R
H14B H -0.3313 0.0573 0.4281 0.111 Uiso 1 1 calc R
H14C H -0.4115 0.1947 0.4797 0.111 Uiso 1 1 calc R
C6 C 0.4955(6) 0.2354(5) 0.0457(3) 0.0699(11) Uani 1 1 d .
H6A H 0.6210 0.3115 0.0449 0.084 Uiso 1 1 calc R
H6B H 0.4716 0.1862 -0.0197 0.084 Uiso 1 1 calc R
C10 C 0.5737(8) -0.1055(5) 0.2471(3) 0.0797(13) Uani 1 1 d .
H10 H 0.5906 -0.1810 0.2903 0.096 Uiso 1 1 calc R
C11 C 0.7422(7) -0.0200(5) 0.2096(3) 0.0792(13) Uani 1 1 d .
H11 H 0.8733 -0.0356 0.2275 0.095 Uiso 1 1 calc R
C9 C 0.3819(7) -0.0839(5) 0.2232(3) 0.0800(13) Uani 1 1 d .
H9 H 0.2677 -0.1429 0.2501 0.096 Uiso 1 1 calc R

loop_
_atom_site_aniso_label
_atom_site_aniso_U_11
_atom_site_aniso_U_22
_atom_site_aniso_U_33
_atom_site_aniso_U_23
_atom_site_aniso_U_13
_atom_site_aniso_U_12
O2 0.0525(13) 0.0793(17) 0.0474(13) 0.0178(12) -0.0188(11) -0.0096(13)
O3 0.0876(17) 0.0781(18) 0.0414(12) -0.0003(12) -0.0129(11) 0.0383(15)
O4 0.0880(18) 0.0845(19) 0.0436(12) 0.0238(13) -0.0111(12) 0.0012(15)
N2 0.0529(15) 0.0658(18) 0.0346(13) 0.0113(12) -0.0123(11) 0.0100(14)
O1 0.0671(14) 0.0728(16) 0.0347(11) 0.0145(11) -0.0090(10) 0.0193(13)
N1 0.0452(14) 0.0549(17) 0.0335(12) 0.0070(11) -0.0102(11) 0.0068(13)
C16 0.0464(16) 0.0529(19) 0.0364(15) 0.0064(13) -0.0097(13) 0.0066(15)
C4 0.0500(16) 0.057(2) 0.0388(15) 0.0096(14) -0.0129(14) 0.0095(15)
C3 0.0430(15) 0.0523(19) 0.0323(14) 0.0025(13) -0.0096(12) 0.0076(14)
C13 0.0571(18) 0.053(2) 0.0426(16) -0.0007(15) -0.0022(14) 0.0089(16)
C12 0.0477(17) 0.059(2) 0.0421(16) 0.0008(15) -0.0076(14) 0.0075(16)
C1 0.068(2) 0.074(2) 0.0504(18) 0.0157(17) -0.0129(15) 0.028(2)
C15 0.0595(19) 0.052(2) 0.0387(16) 0.0036(14) -0.0029(14) 0.0084(17)
C8 0.061(2) 0.101(3) 0.066(2) 0.024(2) -0.0028(19) 0.025(2)
C5 0.0574(19) 0.079(2) 0.0457(18) 0.0003(17) -0.0063(15) 0.0219(18)
C2 0.0574(19) 0.076(2) 0.0442(16) 0.0036(16) -0.0139(15) 0.0247(18)
C7 0.0591(19) 0.056(2) 0.0429(17) 0.0027(15) 0.0002(14) 0.0089(17)
C17 0.057(2) 0.079(3) 0.066(2) 0.000(2) 0.0039(17) 0.012(2)
C14 0.065(2) 0.083(3) 0.066(2) 0.012(2) 0.0021(19) -0.007(2)
C6 0.087(3) 0.080(3) 0.0491(19) 0.0065(19) 0.0084(18) 0.029(2)
C10 0.107(3) 0.083(3) 0.057(2) 0.006(2) -0.014(2) 0.042(3)
C11 0.068(2) 0.091(3) 0.084(3) 0.000(2) -0.020(2) 0.033(2)
C9 0.084(3) 0.083(3) 0.073(3) 0.023(2) 0.006(2) 0.010(2)

loop_
_atom_type_symbol
_atom_type_description
_atom_type_scat_dispersion_real
_atom_type_scat_dispersion_imag
_atom_type_scat_source
C C 0.0033 0.0016 'International Tables Vol C Tables 4.2.6.8 and 6.1.1.4'
H H 0.0000 0.0000 'International Tables Vol C Tables 4.2.6.8 and 6.1.1.4'
N N 0.0061 0.0033 'International Tables Vol C Tables 4.2.6.8 and 6.1.1.4'
O O 0.0106 0.0060 'International Tables Vol C Tables 4.2.6.8 and 6.1.1.4'

loop_
_geom_angle_atom_site_label_1
_geom_angle_atom_site_label_2
_geom_angle_atom_site_label_3
_geom_angle
C5 O3 C6 112.6(3)
C16 N2 C15 128.1(2)
C1 O1 C4 106.3(3)
C12 N1 C16 120.5(2)
C12 N1 C3 118.5(2)
C16 N1 C3 120.9(3)
O2 C16 N2 122.7(2)
O2 C16 N1 123.3(3)
N2 C16 N1 114.1(3)
C3 C4 O1 109.0(3)
C3 C4 C5 134.4(3)
O1 C4 C5 116.6(3)
C4 C3 C2 108.1(3)
C4 C3 N1 127.5(2)
C2 C3 N1 124.3(3)
C12 C13 C15 119.0(3)
C12 C13 C14 124.7(3)
C15 C13 C14 116.3(3)
C13 C12 N1 124.6(2)
C2 C1 O1 111.5(2)
O4 C15 N2 119.8(3)
O4 C15 C13 126.6(3)
N2 C15 C13 113.6(3)
C7 C8 C9 121.6(3)
O3 C5 C4 109.9(2)
C1 C2 C3 105.0(3)
C17 C7 C8 117.5(3)
C17 C7 C6 121.8(4)
C8 C7 C6 120.6(3)
C7 C17 C11 120.9(4)
O3 C6 C7 113.5(3)
C9 C10 C11 121.4(4)
C10 C11 C17 119.5(3)
C10 C9 C8 119.0(4)

loop_
_geom_bond_atom_site_label_1
_geom_bond_atom_site_label_2
_geom_bond_distance
O2 C16 1.224(4)
O3 C5 1.408(4)
O3 C6 1.429(4)
O4 C15 1.204(4)
N2 C16 1.373(4)
N2 C15 1.407(4)
O1 C1 1.362(4)
O1 C4 1.367(3)
N1 C12 1.384(4)
N1 C16 1.391(3)
N1 C3 1.430(3)
C4 C3 1.328(4)
C4 C5 1.473(4)
C3 C2 1.429(4)
C13 C12 1.322(4)
C13 C15 1.447(4)
C13 C14 1.501(5)
C1 C2 1.323(5)
C8 C7 1.386(5)
C8 C9 1.390(5)
C7 C17 1.369(4)
C7 C6 1.493(4)
C17 C11 1.400(5)
C10 C9 1.349(5)
C10 C11 1.354(6)
